data_7721045
loop_
_publ_author_name
'Zuo, Jing'
'Zhang, Jun'
'Li, Hongxiu'
'Hu, Chaojie'
'Zhao, Mei-Xin'

_publ_section_title
;
 Nickel Complexes Supported by a New Class of Fused Imidazonaphthyridine
 Tridentate N,N,N-Ligands for Ethylene Oligomerization and Isolation of a
 Key Ni-Al Intermediate
;
_journal_name_full 'Dalton Transactions'
_journal_paper_doi 10.1039/D6DT00825A
_journal_year 2026
_chemical_formula_moiety 'C40 H43 Cl2 N5 Ni O'
_chemical_formula_sum 'C40 H43 Cl2 N5 Ni O'
_chemical_formula_weight 739.40
_space_group_crystal_system triclinic
_space_group_IT_number 2
_space_group_name_Hall '-P 1'
_space_group_name_H-M_alt 'P -1'
_atom_sites_solution_hydrogens geom
_atom_sites_solution_primary heavy
_audit_creation_date 2026-01-29
_audit_creation_method
;
Olex2 1.3
(compiled 2020.11.12 svn.r5f609507 for OlexSys, GUI svn.r6408)
;
_audit_update_record
;
2026-03-31 deposited with the CCDC.	2026-05-19 downloaded from the CCDC.
;
_cell_angle_alpha 116.0100(10)
_cell_angle_beta 92.7180(10)
_cell_angle_gamma 105.9430(10)
_cell_formula_units_Z 2
_cell_length_a 9.8014(2)
_cell_length_b 15.5910(3)
_cell_length_c 16.5325(3)
_cell_measurement_reflns_used 9875
_cell_measurement_temperature 200.0
_cell_measurement_theta_max 74.806
_cell_measurement_theta_min 3.032
_cell_volume 2141.59(8)
_computing_cell_refinement 'SAINT V8.41 (?, 2016)'
_computing_data_reduction 'SAINT V8.41 (?, 2016)'
_computing_molecular_graphics 'Olex2 1.3 (Dolomanov et al., 2009)'
_computing_publication_material 'Olex2 1.3 (Dolomanov et al., 2009)'
_computing_structure_refinement 'SHELXL 2018/3 (Sheldrick, 2015)'
_computing_structure_solution 'SHELXS  (Sheldrick, 2008)'
_diffrn_ambient_temperature 200.0
_diffrn_measured_fraction_theta_full 0.999
_diffrn_measured_fraction_theta_max 0.993
_diffrn_measurement_device_type 'Bruker APEX-II CCD'
_diffrn_measurement_method '\f and \w scans'
_diffrn_radiation_type CuK\a
_diffrn_radiation_wavelength 1.54178
_diffrn_reflns_av_R_equivalents 0.0489
_diffrn_reflns_av_unetI/netI 0.0327
_diffrn_reflns_Laue_measured_fraction_full 0.999
_diffrn_reflns_Laue_measured_fraction_max 0.993
_diffrn_reflns_limit_h_max 12
_diffrn_reflns_limit_h_min -12
_diffrn_reflns_limit_k_max 19
_diffrn_reflns_limit_k_min -17
_diffrn_reflns_limit_l_max 20
_diffrn_reflns_limit_l_min -20
_diffrn_reflns_number 44850
_diffrn_reflns_point_group_measured_fraction_full 0.999
_diffrn_reflns_point_group_measured_fraction_max 0.993
_diffrn_reflns_theta_full 67.679
_diffrn_reflns_theta_max 74.883
_diffrn_reflns_theta_min 3.340
_diffrn_source_current 1.0
_diffrn_source_power 0.05
_diffrn_source_voltage 50.0
_diffrn_standards_number 0
_exptl_absorpt_coefficient_mu 2.058
_exptl_absorpt_correction_T_max 0.7538
_exptl_absorpt_correction_T_min 0.6851
_exptl_absorpt_correction_type multi-scan
_exptl_absorpt_process_details 'SADABS-2016/2 (Bruker,2016/2) was used for absorption correction.'
_exptl_crystal_colour yellow
_exptl_crystal_colour_primary yellow
_exptl_crystal_density_diffrn 1.147
_exptl_crystal_description needle
_exptl_crystal_F_000 776
_exptl_crystal_size_max 0.05
_exptl_crystal_size_mid 0.01
_exptl_crystal_size_min 0.01
_refine_diff_density_max 0.266
_refine_diff_density_min -0.332
_refine_diff_density_rms 0.040
_refine_ls_extinction_method none
_refine_ls_goodness_of_fit_ref 1.069
_refine_ls_hydrogen_treatment constr
_refine_ls_matrix_type full
_refine_ls_number_parameters 485
_refine_ls_number_reflns 8765
_refine_ls_number_restraints 7
_refine_ls_restrained_S_all 1.100
_refine_ls_R_factor_all 0.0410
_refine_ls_R_factor_gt 0.0335
_refine_ls_shift/su_max 0.001
_refine_ls_shift/su_mean 0.000
_refine_ls_structure_factor_coef Fsqd
_refine_ls_weighting_details 'w=1/[\s^2^(Fo^2^)+(0.0480P)^2^+0.3177P] where P=(Fo^2^+2Fc^2^)/3'
_refine_ls_weighting_scheme calc
_refine_ls_wR_factor_gt 0.0912
_refine_ls_wR_factor_ref 0.0951
_reflns_Friedel_coverage 0.000
_reflns_number_gt 7284
_reflns_number_total 8765
_reflns_threshold_expression 'I > 2\s(I)'
_cod_data_source_file d6dt00825a2.cif
_cod_data_source_block a_CCDC2
_cod_original_cell_volume 2141.58(7)
_cod_database_code 7721045
_shelx_shelxl_version_number 2018/3
_shelx_space_group_comment
;
The symmetry employed for this shelxl refinement is uniquely defined
by the following loop, which should always be used as a source of
symmetry information in preference to the above space-group names.
They are only intended as comments.
;
_shelx_estimated_absorpt_t_max 0.980
_shelx_estimated_absorpt_t_min 0.904
_olex2_refinement_description
;
1. Others
 Fixed Uiso: H2(0.058) H3(0.073) H4(0.075) H5(0.08) H6(0.064) H7A(0.045)
 H7B(0.045) H13(0.061) H1(0.078) H11(0.072) H10(0.059) H9(0.061) H9A(0.063)
 H13A(0.053) H12A(0.074) H11A(0.078) H10A(0.084) H15(0.044) H19(0.043)
 H20(0.051) H21A(0.096) H21B(0.096) H21C(0.096) H22A(0.098) H22B(0.098)
 H22C(0.098) H23(0.063) H24A(0.124) H24B(0.124) H24C(0.124) H25A(0.1) H25B(0.1)
 H25C(0.1) H27A(0.073) H27B(0.073) H27C(0.073) H29(0.042) H30(0.042) H33(0.043)
 H34(0.044) H36(0.047) H37(0.045) H38(0.043) H39A(0.098) H39C(0.098)
 H39B(0.098) H39E(0.098) H39D(0.098) H39F(0.098) H40A(0.086) H40B(0.086)
 H12(0.086) H38A(0.047) H40D(0.059) H40E(0.059) H40F(0.059)
 Fixed X: H2(0.406953) H3(0.279064) H4(0.317749) H5(0.484815) H6(0.612697)
 H7A(0.702204) H7B(0.703194) H13(0.318847) H1(0.193563) H11(0.313141)
 H10(0.558003) H9(0.68329) H9A(0.731036) H13A(0.334469) H12A(0.237235)
 H11A(0.3869) H10A(0.633801) H15(0.756001) H19(0.46992) H20(0.802765)
 H21A(0.958582) H21B(1.012332) H21C(0.998902) H22A(0.634968) H22B(0.791082)
 H22C(0.737554) H23(0.458954) H24A(0.261343) H24B(0.22228) H24C(0.257546)
 H25A(0.583879) H25B(0.423522) H25C(0.459845) H27A(0.40168) H27B(0.408168)
 H27C(0.317537) H29(0.360289) H30(0.403568) H33(0.587393) H34(0.804902)
 H36(1.057261) H37(1.124508) H38(0.820193) H39A(1.18915) H39C(1.209216)
 H39B(1.174139) H39E(1.260358) H39D(1.109481) H39F(1.115098) H40A(0.949429)
 H40B(0.993779) H12(0.838981) H38A(1.030009) H40D(1.303174) H40E(1.153798)
 H40F(1.204383)
 Fixed Y: H2(0.691464) H3(0.60779) H4(0.684132) H5(0.845362) H6(0.930269)
 H7A(0.920153) H7B(0.916265) H13(0.885046) H1(0.987755) H11(1.125306)
 H10(1.160149) H9(1.057441) H9A(1.051737) H13A(0.886199) H12A(1.003678)
 H11A(1.145188) H10A(1.169219) H15(0.756671) H19(0.847919) H20(0.587877)
 H21A(0.714981) H21B(0.634502) H21C(0.731356) H22A(0.502339) H22B(0.492924)
 H22C(0.570522) H23(0.701972) H24A(0.75257) H24B(0.705945) H24C(0.639526)
 H25A(0.878679) H25B(0.852015) H25C(0.898883) H27A(0.423776) H27B(0.531464)
 H27C(0.48897) H29(0.375064) H30(0.316046) H33(0.337317) H34(0.427835)
 H36(0.602482) H37(0.723968) H38(0.84293) H39A(0.912573) H39C(1.018637)
 H39B(0.917937) H39E(0.972294) H39D(0.991753) H39F(0.878909) H40A(0.988243)
 H40B(1.06649) H12(0.979773) H38A(0.831707) H40D(1.013144) H40E(0.997847)
 H40F(1.079498)
 Fixed Z: H2(0.022667) H3(-0.127752) H4(-0.221357) H5(-0.163955) H6(-0.013664)
 H7A(0.122982) H7B(0.120673) H13(0.084871) H1(0.175784) H11(0.318871)
 H10(0.371046) H9(0.280134) H9A(0.268786) H13A(0.105784) H12A(0.206678)
 H11A(0.338626) H10A(0.369682) H15(0.093592) H19(0.248224) H20(0.177678)
 H21A(0.107554) H21B(0.12348) H21C(0.209403) H22A(0.036824) H22B(0.020768)
 H22C(-0.000293) H23(0.36447) H24A(0.273953) H24B(0.342315) H24C(0.24519)
 H25A(0.447455) H25B(0.467337) H25C(0.398904) H27A(0.147157) H27B(0.156434)
 H27C(0.216717) H29(0.274467) H30(0.37763) H33(0.513925) H34(0.612866)
 H36(0.668649) H37(0.607161) H38(0.387025) H39A(0.416016) H39C(0.417417)
 H39B(0.321668) H39E(0.387352) H39D(0.37911) H39F(0.330937) H40A(0.303816)
 H40B(0.411104) H12(0.37035) H38A(0.514286) H40D(0.580337) H40E(0.615984)
 H40F(0.580122)
;
_smtbx_masks_special_details
;
A solvent mask was calculated and 84 electrons were 
found in a volume of 424\%A^3^ in 1 void per unit cell. 
This is consistent with the presence of 
1[C4H8O] per Asymmetric Unit 
which account for 80 electrons 
per unit cell.
;
_smtbx_masks_void_probe_radius 1.2
_smtbx_masks_void_truncation_radius 1.2
_olex2_submission_special_instructions 'No special instructions were received'

loop_
_space_group_symop_operation_xyz
'x, y, z'
'-x, -y, -z'

loop_
_atom_site_label
_atom_site_type_symbol
_atom_site_fract_x
_atom_site_fract_y
_atom_site_fract_z
_atom_site_U_iso_or_equiv
_atom_site_adp_type
_atom_site_occupancy
_atom_site_site_symmetry_order
_atom_site_calc_flag
_atom_site_refinement_flags_posn
_atom_site_refinement_flags_adp
_atom_site_refinement_flags_occupancy
_atom_site_disorder_assembly
_atom_site_disorder_group
Ni1 Ni 0.82162(3) 0.66294(2) 0.39350(2) 0.02977(8) Uani 1 1 d . . . . .
Cl2 Cl 0.72163(4) 0.76926(3) 0.50863(3) 0.03725(10) Uani 1 1 d . . . . .
Cl1 Cl 0.93384(4) 0.55274(3) 0.29228(2) 0.03473(9) Uani 1 1 d . . . . .
O1 O 0.96423(12) 0.78548(8) 0.39404(8) 0.0378(2) Uani 1 1 d . . . . .
N1 N 0.63810(13) 0.62412(9) 0.28323(9) 0.0305(3) Uani 1 1 d . . . . .
N2 N 0.67270(13) 0.54091(9) 0.38451(8) 0.0282(3) Uani 1 1 d . . . . .
N3 N 0.93151(13) 0.64354(9) 0.51303(9) 0.0321(3) Uani 1 1 d . . . . .
N4 N 0.86867(14) 0.53284(10) 0.56817(9) 0.0315(3) Uani 1 1 d . . . . .
N5 N 1.00256(16) 0.92893(11) 0.38182(11) 0.0393(4) Uani 0.942(3) 1 d D . P A 1
C26 C 0.52362(19) 0.81957(12) 0.02059(11) 0.0358(3) Uani 1 1 d . . . . .
C31 C 0.4237(2) 0.72365(13) -0.01491(12) 0.0482(4) Uani 1 1 d . . . . .
H2 H 0.406953 0.691464 0.022667 0.058 Uiso 1 1 calc R U . . .
C30 C 0.3474(3) 0.67364(16) -0.10462(14) 0.0609(6) Uani 1 1 d . . . . .
H3 H 0.279064 0.607790 -0.127752 0.073 Uiso 1 1 calc R U . . .
C29 C 0.3699(3) 0.71853(18) -0.15994(13) 0.0626(6) Uani 1 1 d . . . . .
H4 H 0.317749 0.684132 -0.221357 0.075 Uiso 1 1 calc R U . . .
C28 C 0.4687(3) 0.8138(2) -0.12585(15) 0.0669(6) Uani 1 1 d . . . . .
H5 H 0.484815 0.845362 -0.163955 0.080 Uiso 1 1 calc R U . . .
C27 C 0.5450(2) 0.86428(17) -0.03638(14) 0.0534(5) Uani 1 1 d . . . . .
H6 H 0.612697 0.930269 -0.013664 0.064 Uiso 1 1 calc R U . . .
C25 C 0.60155(19) 0.88010(12) 0.12048(11) 0.0373(4) Uani 1 1 d . . . . .
H7A H 0.702204 0.920153 0.122982 0.045 Uiso 0.33(2) 1 calc R U P B 1
H7B H 0.703194 0.916265 0.120673 0.045 Uiso 0.67(2) 1 calc R U P B 2
C32 C 0.5128(18) 0.9616(7) 0.1740(6) 0.051(2) Uani 0.33(2) 1 d G . P B 1
C33 C 0.3674(18) 0.9409(6) 0.1430(7) 0.051(2) Uani 0.33(2) 1 d G . P B 1
H13 H 0.318847 0.885046 0.084871 0.061 Uiso 0.33(2) 1 calc R U P B 1
C34 C 0.2930(18) 1.0019(7) 0.1970(8) 0.065(3) Uani 0.33(2) 1 d G . P B 1
H1 H 0.193563 0.987755 0.175784 0.078 Uiso 0.33(2) 1 calc R U P B 1
C35 C 0.364(2) 1.0836(8) 0.2820(7) 0.060(3) Uani 0.33(2) 1 d G . P B 1
H11 H 0.313141 1.125306 0.318871 0.072 Uiso 0.33(2) 1 calc R U P B 1
C36 C 0.509(2) 1.1043(7) 0.3130(5) 0.049(4) Uani 0.33(2) 1 d G . P B 1
H10 H 0.558003 1.160149 0.371046 0.059 Uiso 0.33(2) 1 calc R U P B 1
C37 C 0.5839(19) 1.0433(7) 0.2590(6) 0.051(2) Uani 0.33(2) 1 d G . P B 1
H9 H 0.683290 1.057441 0.280134 0.061 Uiso 0.33(2) 1 calc R U P B 1
C37A C 0.6308(8) 1.0420(4) 0.2562(3) 0.0528(12) Uani 0.67(2) 1 d G . P B 2
H9A H 0.731036 1.051737 0.268786 0.063 Uiso 0.67(2) 1 calc R U P B 2
C32A C 0.5419(6) 0.9579(3) 0.1778(2) 0.0341(9) Uani 0.67(2) 1 d G . P B 2
C13A C 0.3952(6) 0.9436(3) 0.1594(4) 0.0441(10) Uani 0.67(2) 1 d G . P B 2
H13A H 0.334469 0.886199 0.105784 0.053 Uiso 0.67(2) 1 calc R U P B 2
C34A C 0.3375(9) 1.0134(4) 0.2193(6) 0.0613(15) Uani 0.67(2) 1 d G . P B 2
H12A H 0.237235 1.003678 0.206678 0.074 Uiso 0.67(2) 1 calc R U P B 2
C35A C 0.4264(13) 1.0975(4) 0.2977(5) 0.065(2) Uani 0.67(2) 1 d G . P B 2
H11A H 0.386900 1.145188 0.338626 0.078 Uiso 0.67(2) 1 calc R U P B 2
C36A C 0.5730(12) 1.1118(3) 0.3161(3) 0.070(2) Uani 0.67(2) 1 d G . P B 2
H10A H 0.633801 1.169219 0.369682 0.084 Uiso 0.67(2) 1 calc R U P B 2
C16 C 0.61095(17) 0.81296(11) 0.16443(11) 0.0347(3) Uani 1 1 d . . . . .
C17 C 0.69936(18) 0.75334(12) 0.13786(11) 0.0369(3) Uani 1 1 d . . . . .
H15 H 0.756001 0.756671 0.093592 0.044 Uiso 1 1 calc R U . . .
C18 C 0.70784(17) 0.68876(12) 0.17392(10) 0.0343(3) Uani 1 1 d . . . . .
C13 C 0.62417(16) 0.68493(11) 0.23972(11) 0.0313(3) Uani 1 1 d . . . . .
C14 C 0.53461(16) 0.74468(12) 0.26864(12) 0.0351(3) Uani 1 1 d . . . . .
C15 C 0.53062(17) 0.80736(12) 0.22937(12) 0.0361(3) Uani 1 1 d . . . . .
H19 H 0.469920 0.847919 0.248224 0.043 Uiso 1 1 calc R U . . .
C22 C 0.8014(2) 0.62192(14) 0.13871(11) 0.0425(4) Uani 1 1 d . . . . .
H20 H 0.802765 0.587877 0.177678 0.051 Uiso 1 1 calc R U . . .
C24 C 0.9565(2) 0.68090(18) 0.14538(16) 0.0638(6) Uani 1 1 d . . . . .
H21A H 0.958582 0.714981 0.107554 0.096 Uiso 1 1 calc R U . . .
H21B H 1.012332 0.634502 0.123480 0.096 Uiso 1 1 calc R U . . .
H21C H 0.998902 0.731356 0.209403 0.096 Uiso 1 1 calc R U . . .
C23 C 0.7353(3) 0.53955(16) 0.04018(15) 0.0652(6) Uani 1 1 d . . . . .
H22A H 0.634968 0.502339 0.036824 0.098 Uiso 1 1 calc R U . . .
H22B H 0.791082 0.492924 0.020768 0.098 Uiso 1 1 calc R U . . .
H22C H 0.737554 0.570522 -0.000293 0.098 Uiso 1 1 calc R U . . .
C19 C 0.4415(2) 0.74744(17) 0.34030(16) 0.0528(5) Uani 1 1 d . . . . .
H23 H 0.458954 0.701972 0.364470 0.063 Uiso 1 1 calc R U . . .
C20 C 0.2813(2) 0.7078(2) 0.2965(2) 0.0825(9) Uani 1 1 d . . . . .
H24A H 0.261343 0.752570 0.273953 0.124 Uiso 1 1 calc R U . . .
H24B H 0.222280 0.705945 0.342315 0.124 Uiso 1 1 calc R U . . .
H24C H 0.257546 0.639526 0.245190 0.124 Uiso 1 1 calc R U . . .
C21 C 0.4807(3) 0.8538(2) 0.42070(16) 0.0667(6) Uani 1 1 d . . . . .
H25A H 0.583879 0.878679 0.447455 0.100 Uiso 1 1 calc R U . . .
H25B H 0.423522 0.852015 0.467337 0.100 Uiso 1 1 calc R U . . .
H25C H 0.459845 0.898883 0.398904 0.100 Uiso 1 1 calc R U . . .
C2 C 0.53581(16) 0.54232(12) 0.26419(11) 0.0334(3) Uani 1 1 d . . . . .
C1 C 0.4045(2) 0.49232(14) 0.18970(13) 0.0487(5) Uani 1 1 d . . . . .
H27A H 0.401680 0.423776 0.147157 0.073 Uiso 1 1 calc R U . . .
H27B H 0.408168 0.531464 0.156434 0.073 Uiso 1 1 calc R U . . .
H27C H 0.317537 0.488970 0.216717 0.073 Uiso 1 1 calc R U . . .
C3 C 0.55075(16) 0.49338(11) 0.32251(11) 0.0306(3) Uani 1 1 d . . . . .
C4 C 0.44778(17) 0.40837(11) 0.31869(11) 0.0352(3) Uani 1 1 d . . . . .
H29 H 0.360289 0.375064 0.274467 0.042 Uiso 1 1 calc R U . . .
C5 C 0.47377(17) 0.37304(11) 0.37946(11) 0.0348(3) Uani 1 1 d . . . . .
H30 H 0.403568 0.316046 0.377630 0.042 Uiso 1 1 calc R U . . .
C6 C 0.60415(16) 0.42166(11) 0.44379(11) 0.0310(3) Uani 1 1 d . . . . .
C12 C 0.69902(15) 0.50614(11) 0.44248(10) 0.0282(3) Uani 1 1 d . . . . .
C7 C 0.64926(18) 0.39433(12) 0.51113(11) 0.0357(3) Uani 1 1 d . . . . .
H33 H 0.587393 0.337317 0.513925 0.043 Uiso 1 1 calc R U . . .
C8 C 0.77696(18) 0.44795(12) 0.56988(11) 0.0367(3) Uani 1 1 d . . . . .
H34 H 0.804902 0.427835 0.612866 0.044 Uiso 1 1 calc R U . . .
C11 C 0.83250(16) 0.56233(11) 0.50569(10) 0.0291(3) Uani 1 1 d . . . . .
C9 C 1.00179(18) 0.60154(13) 0.61938(11) 0.0395(4) Uani 1 1 d . . . . .
H36 H 1.057261 0.602482 0.668649 0.047 Uiso 1 1 calc R U . . .
C10 C 1.03758(18) 0.66801(13) 0.58472(11) 0.0378(3) Uani 1 1 d . . . . .
H37 H 1.124508 0.723968 0.607161 0.045 Uiso 1 1 calc R U . . .
C38 C 0.91986(18) 0.85058(12) 0.38767(11) 0.0357(4) Uani 0.942(3) 1 d . . P A 1
H38 H 0.820193 0.842930 0.387025 0.043 Uiso 0.942(3) 1 calc R U P A 1
C39 C 1.1562(2) 0.94590(17) 0.38444(19) 0.0651(6) Uani 1 1 d . U . . .
H39A H 1.189150 0.912573 0.416016 0.098 Uiso 0.942(3) 1 calc R U P A 1
H39C H 1.209216 1.018637 0.417417 0.098 Uiso 0.942(3) 1 calc R U P A 1
H39B H 1.174139 0.917937 0.321668 0.098 Uiso 0.942(3) 1 calc R U P A 1
H39E H 1.260358 0.972294 0.387352 0.098 Uiso 0.058(3) 1 calc R U P A 2
H39D H 1.109481 0.991753 0.379110 0.098 Uiso 0.058(3) 1 calc R U P A 2
H39F H 1.115098 0.878909 0.330937 0.098 Uiso 0.058(3) 1 calc R U P A 2
C40 C 0.9412(3) 0.99638(16) 0.36543(17) 0.0574(6) Uani 0.942(3) 1 d D . P A 1
H40A H 0.949429 0.988243 0.303816 0.086 Uiso 0.942(3) 1 calc R U P A 1
H40B H 0.993779 1.066490 0.411104 0.086 Uiso 0.942(3) 1 calc R U P A 1
H12 H 0.838981 0.979773 0.370350 0.086 Uiso 0.942(3) 1 calc R U P A 1
C38A C 1.036(3) 0.846(2) 0.464(2) 0.039(4) Uani 0.058(3) 1 d . . P A 2
H38A H 1.030009 0.831707 0.514286 0.047 Uiso 0.058(3) 1 calc R U P A 2
N5A N 1.129(3) 0.9369(17) 0.4795(15) 0.039(4) Uani 0.058(3) 1 d D . P A 2
C40A C 1.204(3) 1.0130(19) 0.5714(16) 0.039(4) Uani 0.058(3) 1 d D . P A 2
H40D H 1.303174 1.013144 0.580337 0.059 Uiso 0.058(3) 1 calc R U P A 2
H40E H 1.153798 0.997847 0.615984 0.059 Uiso 0.058(3) 1 calc R U P A 2
H40F H 1.204383 1.079498 0.580122 0.059 Uiso 0.058(3) 1 calc R U P A 2

loop_
_atom_site_aniso_label
_atom_site_aniso_U_11
_atom_site_aniso_U_22
_atom_site_aniso_U_33
_atom_site_aniso_U_23
_atom_site_aniso_U_13
_atom_site_aniso_U_12
Ni1 0.02802(14) 0.02567(14) 0.03717(15) 0.01974(11) 0.00207(10) 0.00332(10)
Cl2 0.0378(2) 0.03169(19) 0.0476(2) 0.02326(16) 0.01278(16) 0.01059(15)
Cl1 0.03621(19) 0.0385(2) 0.03534(19) 0.02256(16) 0.00194(14) 0.01275(15)
O1 0.0350(6) 0.0298(5) 0.0491(7) 0.0230(5) 0.0082(5) 0.0038(5)
N1 0.0297(6) 0.0299(6) 0.0361(7) 0.0221(5) -0.0021(5) 0.0059(5)
N2 0.0282(6) 0.0256(6) 0.0347(6) 0.0196(5) 0.0009(5) 0.0061(5)
N3 0.0321(6) 0.0297(6) 0.0357(7) 0.0186(5) 0.0012(5) 0.0072(5)
N4 0.0356(7) 0.0349(7) 0.0329(6) 0.0224(6) 0.0044(5) 0.0138(5)
N5 0.0405(8) 0.0307(7) 0.0483(9) 0.0246(7) 0.0064(6) 0.0041(6)
C26 0.0489(9) 0.0358(8) 0.0352(8) 0.0235(7) 0.0088(7) 0.0202(7)
C31 0.0714(12) 0.0343(9) 0.0392(9) 0.0198(7) -0.0028(8) 0.0154(8)
C30 0.0837(15) 0.0426(11) 0.0458(11) 0.0136(9) -0.0106(10) 0.0218(10)
C29 0.0867(16) 0.0727(15) 0.0320(9) 0.0185(9) 0.0029(9) 0.0436(13)
C28 0.0889(17) 0.0923(18) 0.0453(11) 0.0488(12) 0.0174(11) 0.0386(14)
C27 0.0671(12) 0.0594(12) 0.0496(11) 0.0403(10) 0.0130(9) 0.0190(10)
C25 0.0464(9) 0.0313(8) 0.0394(8) 0.0251(7) 0.0013(7) 0.0069(7)
C32 0.089(6) 0.036(2) 0.034(2) 0.0186(19) -0.002(3) 0.030(3)
C33 0.089(6) 0.036(2) 0.034(2) 0.0186(19) -0.002(3) 0.030(3)
C34 0.100(7) 0.053(5) 0.060(5) 0.029(4) 0.028(5) 0.046(5)
C35 0.102(9) 0.032(4) 0.063(5) 0.032(4) 0.044(5) 0.025(5)
C36 0.102(11) 0.023(4) 0.023(3) 0.012(3) 0.010(4) 0.021(4)
C37 0.089(6) 0.036(2) 0.034(2) 0.0186(19) -0.002(3) 0.030(3)
C37A 0.079(3) 0.0337(17) 0.0426(17) 0.0206(14) 0.0071(19) 0.0099(18)
C32A 0.057(2) 0.0247(14) 0.0354(15) 0.0251(12) 0.0072(12) 0.0162(12)
C13A 0.060(2) 0.0459(18) 0.040(2) 0.0257(16) 0.0105(15) 0.0291(15)
C34A 0.081(3) 0.061(3) 0.075(4) 0.046(3) 0.034(3) 0.043(2)
C35A 0.113(7) 0.040(3) 0.062(3) 0.031(2) 0.046(4) 0.036(3)
C36A 0.107(5) 0.039(2) 0.050(2) 0.0200(18) 0.026(3) 0.006(3)
C16 0.0399(8) 0.0289(7) 0.0372(8) 0.0223(7) -0.0033(6) 0.0044(6)
C17 0.0441(9) 0.0373(8) 0.0337(8) 0.0225(7) 0.0030(6) 0.0109(7)
C18 0.0388(8) 0.0335(8) 0.0312(8) 0.0188(6) -0.0032(6) 0.0085(6)
C13 0.0287(7) 0.0300(7) 0.0376(8) 0.0236(6) -0.0060(6) 0.0021(6)
C14 0.0269(7) 0.0399(8) 0.0486(9) 0.0329(8) 0.0016(6) 0.0060(6)
C15 0.0333(8) 0.0352(8) 0.0475(9) 0.0282(7) 0.0001(6) 0.0085(6)
C22 0.0585(11) 0.0479(10) 0.0342(8) 0.0259(8) 0.0065(7) 0.0258(8)
C24 0.0550(12) 0.0692(14) 0.0640(13) 0.0240(11) 0.0080(10) 0.0289(11)
C23 0.0846(16) 0.0454(11) 0.0566(12) 0.0151(10) 0.0021(11) 0.0255(11)
C19 0.0428(10) 0.0738(13) 0.0884(15) 0.0686(13) 0.0300(10) 0.0321(10)
C20 0.0394(11) 0.0827(17) 0.168(3) 0.091(2) 0.0343(14) 0.0256(11)
C21 0.0792(15) 0.0994(18) 0.0703(14) 0.0610(14) 0.0389(12) 0.0602(14)
C2 0.0311(7) 0.0316(8) 0.0390(8) 0.0224(7) -0.0038(6) 0.0045(6)
C1 0.0456(10) 0.0423(10) 0.0534(11) 0.0311(9) -0.0179(8) -0.0023(8)
C3 0.0304(7) 0.0258(7) 0.0375(8) 0.0194(6) -0.0006(6) 0.0055(6)
C4 0.0305(8) 0.0284(8) 0.0450(9) 0.0204(7) -0.0017(6) 0.0031(6)
C5 0.0326(8) 0.0267(7) 0.0481(9) 0.0232(7) 0.0059(6) 0.0049(6)
C6 0.0338(7) 0.0273(7) 0.0404(8) 0.0220(6) 0.0094(6) 0.0118(6)
C12 0.0301(7) 0.0275(7) 0.0333(7) 0.0194(6) 0.0048(6) 0.0100(6)
C7 0.0394(8) 0.0361(8) 0.0467(9) 0.0307(7) 0.0129(7) 0.0144(7)
C8 0.0448(9) 0.0399(9) 0.0432(9) 0.0315(7) 0.0124(7) 0.0189(7)
C11 0.0330(7) 0.0295(7) 0.0324(7) 0.0205(6) 0.0042(6) 0.0116(6)
C9 0.0407(9) 0.0432(9) 0.0359(8) 0.0208(7) -0.0025(7) 0.0139(7)
C10 0.0337(8) 0.0367(8) 0.0393(8) 0.0179(7) -0.0017(6) 0.0075(7)
C38 0.0346(9) 0.0315(8) 0.0355(9) 0.0165(7) 0.0017(7) 0.0024(7)
C39 0.0533(10) 0.0488(10) 0.0992(14) 0.0425(10) 0.0270(10) 0.0105(8)
C40 0.0652(14) 0.0423(11) 0.0682(14) 0.0364(10) -0.0038(11) 0.0080(10)
C38A 0.043(9) 0.038(9) 0.050(9) 0.033(7) 0.017(7) 0.013(7)
N5A 0.043(9) 0.038(9) 0.050(9) 0.033(7) 0.017(7) 0.013(7)
C40A 0.043(9) 0.038(9) 0.050(9) 0.033(7) 0.017(7) 0.013(7)

loop_
_atom_type_symbol
_atom_type_description
_atom_type_scat_dispersion_real
_atom_type_scat_dispersion_imag
_atom_type_scat_source
C C 0.0181 0.0091 'International Tables Vol C Tables 4.2.6.8 and 6.1.1.4'
H H 0.0000 0.0000 'International Tables Vol C Tables 4.2.6.8 and 6.1.1.4'
Cl Cl 0.3639 0.7018 'International Tables Vol C Tables 4.2.6.8 and 6.1.1.4'
N N 0.0311 0.0180 'International Tables Vol C Tables 4.2.6.8 and 6.1.1.4'
Ni Ni -3.0029 0.5091 'International Tables Vol C Tables 4.2.6.8 and 6.1.1.4'
O O 0.0492 0.0322 'International Tables Vol C Tables 4.2.6.8 and 6.1.1.4'

loop_
_geom_angle_atom_site_label_1
_geom_angle_atom_site_label_2
_geom_angle_atom_site_label_3
_geom_angle
_geom_angle_site_symmetry_1
_geom_angle_site_symmetry_3
_geom_angle_publ_flag
Cl2 Ni1 Cl1 172.989(16) . . ?
Cl2 Ni1 N3 85.50(3) . . ?
Cl1 Ni1 N3 87.50(3) . . ?
O1 Ni1 Cl2 90.41(4) . . ?
O1 Ni1 Cl1 91.88(4) . . ?
O1 Ni1 N1 100.85(5) . . ?
O1 Ni1 N3 105.49(5) . . ?
N1 Ni1 Cl2 91.57(4) . . ?
N1 Ni1 Cl1 94.50(4) . . ?
N1 Ni1 N3 153.50(5) . . ?
N2 Ni1 Cl2 90.40(4) . . ?
N2 Ni1 Cl1 87.80(4) . . ?
N2 Ni1 O1 175.72(5) . . ?
N2 Ni1 N1 74.92(5) . . ?
N2 Ni1 N3 78.76(5) . . ?
C38 O1 Ni1 119.78(11) . . ?
C38A O1 Ni1 115.7(13) . . ?
C13 N1 Ni1 126.25(9) . . ?
C2 N1 Ni1 113.20(9) . . ?
C2 N1 C13 120.42(12) . . ?
C3 N2 Ni1 122.00(10) . . ?
C3 N2 C12 119.75(12) . . ?
C12 N2 Ni1 118.25(10) . . ?
C11 N3 Ni1 100.47(9) . . ?
C11 N3 C10 103.81(12) . . ?
C10 N3 Ni1 155.72(11) . . ?
C11 N4 C8 121.01(13) . . ?
C11 N4 C9 105.76(12) . . ?
C9 N4 C8 133.23(13) . . ?
C38 N5 C39 120.55(16) . . ?
C38 N5 C40 121.08(16) . . ?
C39 N5 C40 118.21(16) . . ?
C31 C26 C27 117.84(16) . . ?
C31 C26 C25 122.70(14) . . ?
C27 C26 C25 119.30(16) . . ?
C26 C31 H2 119.5 . . ?
C26 C31 C30 121.02(18) . . ?
C30 C31 H2 119.5 . . ?
C31 C30 H3 119.8 . . ?
C29 C30 C31 120.5(2) . . ?
C29 C30 H3 119.8 . . ?
C30 C29 H4 120.3 . . ?
C30 C29 C28 119.35(19) . . ?
C28 C29 H4 120.3 . . ?
C29 C28 H5 119.7 . . ?
C29 C28 C27 120.55(19) . . ?
C27 C28 H5 119.7 . . ?
C26 C27 H6 119.6 . . ?
C28 C27 C26 120.8(2) . . ?
C28 C27 H6 119.6 . . ?
C26 C25 H7A 108.2 . . ?
C26 C25 H7B 106.6 . . ?
C26 C25 C32 105.9(5) . . ?
C26 C25 C16 112.75(13) . . ?
C32 C25 H7A 108.2 . . ?
C32A C25 C26 113.8(2) . . ?
C32A C25 H7B 106.6 . . ?
C32A C25 C16 110.1(2) . . ?
C16 C25 H7A 108.2 . . ?
C16 C25 H7B 106.6 . . ?
C16 C25 C32 113.3(4) . . ?
C33 C32 C25 122.1(6) . . ?
C33 C32 C37 120.0 . . ?
C37 C32 C25 117.1(6) . . ?
C32 C33 H13 120.0 . . ?
C34 C33 C32 120.0 . . ?
C34 C33 H13 120.0 . . ?
C33 C34 H1 120.0 . . ?
C33 C34 C35 120.0 . . ?
C35 C34 H1 120.0 . . ?
C34 C35 H11 120.0 . . ?
C36 C35 C34 120.0 . . ?
C36 C35 H11 120.0 . . ?
C35 C36 H10 120.0 . . ?
C37 C36 C35 120.0 . . ?
C37 C36 H10 120.0 . . ?
C32 C37 H9 120.0 . . ?
C36 C37 C32 120.0 . . ?
C36 C37 H9 120.0 . . ?
C32A C37A H9A 120.0 . . ?
C32A C37A C36A 120.0 . . ?
C36A C37A H9A 120.0 . . ?
C37A C32A C25 119.1(3) . . ?
C13A C32A C25 120.6(3) . . ?
C13A C32A C37A 120.0 . . ?
C32A C13A H13A 120.0 . . ?
C32A C13A C34A 120.0 . . ?
C34A C13A H13A 120.0 . . ?
C13A C34A H12A 120.0 . . ?
C35A C34A C13A 120.0 . . ?
C35A C34A H12A 120.0 . . ?
C34A C35A H11A 120.0 . . ?
C34A C35A C36A 120.0 . . ?
C36A C35A H11A 120.0 . . ?
C37A C36A H10A 120.0 . . ?
C35A C36A C37A 120.0 . . ?
C35A C36A H10A 120.0 . . ?
C17 C16 C25 120.29(15) . . ?
C15 C16 C25 121.93(15) . . ?
C15 C16 C17 117.76(14) . . ?
C16 C17 H15 118.9 . . ?
C16 C17 C18 122.25(16) . . ?
C18 C17 H15 118.9 . . ?
C17 C18 C13 118.34(15) . . ?
C17 C18 C22 119.64(15) . . ?
C13 C18 C22 121.97(13) . . ?
C18 C13 N1 119.71(14) . . ?
C14 C13 N1 119.24(14) . . ?
C14 C13 C18 120.90(13) . . ?
C13 C14 C19 125.14(13) . . ?
C15 C14 C13 117.82(15) . . ?
C15 C14 C19 117.04(15) . . ?
C16 C15 C14 122.93(15) . . ?
C16 C15 H19 118.5 . . ?
C14 C15 H19 118.5 . . ?
C18 C22 H20 107.6 . . ?
C18 C22 C23 110.50(15) . . ?
C24 C22 C18 112.93(15) . . ?
C24 C22 H20 107.6 . . ?
C24 C22 C23 110.36(18) . . ?
C23 C22 H20 107.6 . . ?
C22 C24 H21A 109.5 . . ?
C22 C24 H21B 109.5 . . ?
C22 C24 H21C 109.5 . . ?
H21A C24 H21B 109.5 . . ?
H21A C24 H21C 109.5 . . ?
H21B C24 H21C 109.5 . . ?
C22 C23 H22A 109.5 . . ?
C22 C23 H22B 109.5 . . ?
C22 C23 H22C 109.5 . . ?
H22A C23 H22B 109.5 . . ?
H22A C23 H22C 109.5 . . ?
H22B C23 H22C 109.5 . . ?
C14 C19 H23 108.2 . . ?
C14 C19 C20 110.20(19) . . ?
C14 C19 C21 111.61(16) . . ?
C20 C19 H23 108.2 . . ?
C21 C19 H23 108.2 . . ?
C21 C19 C20 110.32(18) . . ?
C19 C20 H24A 109.5 . . ?
C19 C20 H24B 109.5 . . ?
C19 C20 H24C 109.5 . . ?
H24A C20 H24B 109.5 . . ?
H24A C20 H24C 109.5 . . ?
H24B C20 H24C 109.5 . . ?
C19 C21 H25A 109.5 . . ?
C19 C21 H25B 109.5 . . ?
C19 C21 H25C 109.5 . . ?
H25A C21 H25B 109.5 . . ?
H25A C21 H25C 109.5 . . ?
H25B C21 H25C 109.5 . . ?
N1 C2 C1 126.16(14) . . ?
N1 C2 C3 116.22(13) . . ?
C3 C2 C1 117.61(13) . . ?
C2 C1 H27A 109.5 . . ?
C2 C1 H27B 109.5 . . ?
C2 C1 H27C 109.5 . . ?
H27A C1 H27B 109.5 . . ?
H27A C1 H27C 109.5 . . ?
H27B C1 H27C 109.5 . . ?
N2 C3 C2 113.42(12) . . ?
N2 C3 C4 120.50(13) . . ?
C4 C3 C2 126.03(13) . . ?
C3 C4 H29 120.0 . . ?
C5 C4 C3 119.90(14) . . ?
C5 C4 H29 120.0 . . ?
C4 C5 H30 120.1 . . ?
C4 C5 C6 119.81(14) . . ?
C6 C5 H30 120.1 . . ?
C5 C6 C7 127.05(14) . . ?
C12 C6 C5 115.83(13) . . ?
C12 C6 C7 117.11(14) . . ?
N2 C12 C6 124.19(13) . . ?
N2 C12 C11 115.13(13) . . ?
C6 C12 C11 120.67(13) . . ?
C6 C7 H33 119.3 . . ?
C8 C7 C6 121.34(14) . . ?
C8 C7 H33 119.3 . . ?
N4 C8 H34 119.8 . . ?
C7 C8 N4 120.46(13) . . ?
C7 C8 H34 119.8 . . ?
N3 C11 N4 113.22(13) . . ?
N3 C11 C12 127.39(13) . . ?
N4 C11 C12 119.39(13) . . ?
N4 C9 H36 127.1 . . ?
C10 C9 N4 105.85(13) . . ?
C10 C9 H36 127.1 . . ?
N3 C10 H37 124.3 . . ?
C9 C10 N3 111.37(14) . . ?
C9 C10 H37 124.3 . . ?
O1 C38 N5 124.03(16) . . ?
O1 C38 H38 118.0 . . ?
N5 C38 H38 118.0 . . ?
N5 C39 H39A 109.5 . . ?
N5 C39 H39C 109.5 . . ?
N5 C39 H39B 109.5 . . ?
H39A C39 H39C 109.5 . . ?
H39A C39 H39B 109.5 . . ?
H39C C39 H39B 109.5 . . ?
H39E C39 H39D 109.5 . . ?
H39E C39 H39F 109.5 . . ?
H39D C39 H39F 109.5 . . ?
N5A C39 H39E 109.5 . . ?
N5A C39 H39D 109.5 . . ?
N5A C39 H39F 109.5 . . ?
N5 C40 H40A 109.5 . . ?
N5 C40 H40B 109.5 . . ?
N5 C40 H12 109.5 . . ?
H40A C40 H40B 109.5 . . ?
H40A C40 H12 109.5 . . ?
H40B C40 H12 109.5 . . ?
O1 C38A H38A 117.9 . . ?
O1 C38A N5A 124(2) . . ?
N5A C38A H38A 117.9 . . ?
C38A N5A C39 114.2(19) . . ?
C38A N5A C40A 121(2) . . ?
C40A N5A C39 125.0(18) . . ?
N5A C40A H40D 109.5 . . ?
N5A C40A H40E 109.5 . . ?
N5A C40A H40F 109.5 . . ?
H40D C40A H40E 109.5 . . ?
H40D C40A H40F 109.5 . . ?
H40E C40A H40F 109.5 . . ?

loop_
_geom_bond_atom_site_label_1
_geom_bond_atom_site_label_2
_geom_bond_distance
_geom_bond_site_symmetry_2
_geom_bond_publ_flag
Ni1 Cl2 2.3734(5) . ?
Ni1 Cl1 2.3776(5) . ?
Ni1 O1 2.0300(11) . ?
Ni1 N1 2.2470(12) . ?
Ni1 N2 1.9945(12) . ?
Ni1 N3 2.3786(12) . ?
O1 C38 1.250(2) . ?
O1 C38A 1.15(3) . ?
N1 C13 1.4473(17) . ?
N1 C2 1.283(2) . ?
N2 C3 1.3265(18) . ?
N2 C12 1.3371(18) . ?
N3 C11 1.3186(19) . ?
N3 C10 1.378(2) . ?
N4 C8 1.394(2) . ?
N4 C11 1.3695(18) . ?
N4 C9 1.378(2) . ?
N5 C38 1.314(2) . ?
N5 C39 1.451(3) . ?
N5 C40 1.457(2) . ?
C26 C31 1.382(3) . ?
C26 C27 1.390(2) . ?
C26 C25 1.523(2) . ?
C31 H2 0.9500 . ?
C31 C30 1.388(3) . ?
C30 H3 0.9500 . ?
C30 C29 1.368(3) . ?
C29 H4 0.9500 . ?
C29 C28 1.373(3) . ?
C28 H5 0.9500 . ?
C28 C27 1.385(3) . ?
C27 H6 0.9500 . ?
C25 H7A 1.0000 . ?
C25 H7B 1.0000 . ?
C25 C32 1.687(12) . ?
C25 C32A 1.465(5) . ?
C25 C16 1.5316(19) . ?
C32 C33 1.3900 . ?
C32 C37 1.3900 . ?
C33 H13 0.9500 . ?
C33 C34 1.3900 . ?
C34 H1 0.9500 . ?
C34 C35 1.3900 . ?
C35 H11 0.9500 . ?
C35 C36 1.3900 . ?
C36 H10 0.9500 . ?
C36 C37 1.3900 . ?
C37 H9 0.9500 . ?
C37A H9A 0.9500 . ?
C37A C32A 1.3900 . ?
C37A C36A 1.3900 . ?
C32A C13A 1.3900 . ?
C13A H13A 0.9500 . ?
C13A C34A 1.3900 . ?
C34A H12A 0.9500 . ?
C34A C35A 1.3900 . ?
C35A H11A 0.9500 . ?
C35A C36A 1.3900 . ?
C36A H10A 0.9500 . ?
C16 C17 1.389(2) . ?
C16 C15 1.380(2) . ?
C17 H15 0.9500 . ?
C17 C18 1.394(2) . ?
C18 C13 1.405(2) . ?
C18 C22 1.519(2) . ?
C13 C14 1.402(2) . ?
C14 C15 1.397(2) . ?
C14 C19 1.522(2) . ?
C15 H19 0.9500 . ?
C22 H20 1.0000 . ?
C22 C24 1.516(3) . ?
C22 C23 1.526(3) . ?
C24 H21A 0.9800 . ?
C24 H21B 0.9800 . ?
C24 H21C 0.9800 . ?
C23 H22A 0.9800 . ?
C23 H22B 0.9800 . ?
C23 H22C 0.9800 . ?
C19 H23 1.0000 . ?
C19 C20 1.529(3) . ?
C19 C21 1.527(3) . ?
C20 H24A 0.9800 . ?
C20 H24B 0.9800 . ?
C20 H24C 0.9800 . ?
C21 H25A 0.9800 . ?
C21 H25B 0.9800 . ?
C21 H25C 0.9800 . ?
C2 C1 1.496(2) . ?
C2 C3 1.4921(19) . ?
C1 H27A 0.9800 . ?
C1 H27B 0.9800 . ?
C1 H27C 0.9800 . ?
C3 C4 1.402(2) . ?
C4 H29 0.9500 . ?
C4 C5 1.384(2) . ?
C5 H30 0.9500 . ?
C5 C6 1.404(2) . ?
C6 C12 1.398(2) . ?
C6 C7 1.445(2) . ?
C12 C11 1.417(2) . ?
C7 H33 0.9500 . ?
C7 C8 1.344(2) . ?
C8 H34 0.9500 . ?
C9 H36 0.9500 . ?
C9 C10 1.366(2) . ?
C10 H37 0.9500 . ?
C38 H38 0.9500 . ?
C39 H39A 0.9800 . ?
C39 H39C 0.9800 . ?
C39 H39B 0.9800 . ?
C39 H39E 0.9800 . ?
C39 H39D 0.9800 . ?
C39 H39F 0.9800 . ?
C39 N5A 1.67(2) . ?
C40 H40A 0.9800 . ?
C40 H40B 0.9800 . ?
C40 H12 0.9800 . ?
C38A H38A 0.9500 . ?
C38A N5A 1.36(4) . ?
N5A C40A 1.445(19) . ?
C40A H40D 0.9800 . ?
C40A H40E 0.9800 . ?
C40A H40F 0.9800 . ?

loop_
_geom_torsion_atom_site_label_1
_geom_torsion_atom_site_label_2
_geom_torsion_atom_site_label_3
_geom_torsion_atom_site_label_4
_geom_torsion
_geom_torsion_site_symmetry_1
_geom_torsion_site_symmetry_2
_geom_torsion_site_symmetry_3
_geom_torsion_site_symmetry_4
_geom_torsion_publ_flag
Ni1 O1 C38 N5 -175.68(13) . . . . ?
Ni1 O1 C38A N5A -174(2) . . . . ?
Ni1 N1 C13 C18 75.60(17) . . . . ?
Ni1 N1 C13 C14 -99.99(15) . . . . ?
Ni1 N1 C2 C1 -175.24(15) . . . . ?
Ni1 N1 C2 C3 4.81(18) . . . . ?
Ni1 N2 C3 C2 -2.00(19) . . . . ?
Ni1 N2 C3 C4 -179.38(12) . . . . ?
Ni1 N2 C12 C6 179.89(11) . . . . ?
Ni1 N2 C12 C11 0.66(18) . . . . ?
Ni1 N3 C11 N4 179.88(10) . . . . ?
Ni1 N3 C11 C12 -0.34(18) . . . . ?
Ni1 N3 C10 C9 -180.0(2) . . . . ?
O1 C38A N5A C39 -12(4) . . . . ?
O1 C38A N5A C40A 173(3) . . . . ?
N1 C13 C14 C15 176.02(13) . . . . ?
N1 C13 C14 C19 -3.5(2) . . . . ?
N1 C2 C3 N2 -2.3(2) . . . . ?
N1 C2 C3 C4 174.92(16) . . . . ?
N2 C3 C4 C5 -0.6(2) . . . . ?
N2 C12 C11 N3 -0.1(2) . . . . ?
N2 C12 C11 N4 179.64(13) . . . . ?
N4 C9 C10 N3 -0.1(2) . . . . ?
C26 C31 C30 C29 0.1(3) . . . . ?
C26 C25 C32 C33 27.1(6) . . . . ?
C26 C25 C32 C37 -163.0(5) . . . . ?
C26 C25 C32A C37A -154.4(2) . . . . ?
C26 C25 C32A C13A 31.8(3) . . . . ?
C26 C25 C16 C17 69.9(2) . . . . ?
C26 C25 C16 C15 -108.56(18) . . . . ?
C31 C26 C27 C28 -0.3(3) . . . . ?
C31 C26 C25 C32 -99.6(5) . . . . ?
C31 C26 C25 C32A -101.4(3) . . . . ?
C31 C26 C25 C16 24.9(2) . . . . ?
C31 C30 C29 C28 -0.1(3) . . . . ?
C30 C29 C28 C27 0.0(4) . . . . ?
C29 C28 C27 C26 0.2(4) . . . . ?
C27 C26 C31 C30 0.1(3) . . . . ?
C27 C26 C25 C32 75.7(5) . . . . ?
C27 C26 C25 C32A 73.9(3) . . . . ?
C27 C26 C25 C16 -159.85(17) . . . . ?
C25 C26 C31 C30 175.44(19) . . . . ?
C25 C26 C27 C28 -175.8(2) . . . . ?
C25 C32 C33 C34 169.5(8) . . . . ?
C25 C32 C37 C36 -170.1(8) . . . . ?
C25 C32A C13A C34A 173.7(3) . . . . ?
C25 C16 C17 C18 -177.97(14) . . . . ?
C25 C16 C15 C14 178.29(15) . . . . ?
C32 C25 C16 C17 -169.9(6) . . . . ?
C32 C25 C16 C15 11.7(6) . . . . ?
C32 C33 C34 C35 0.0 . . . . ?
C33 C32 C37 C36 0.0 . . . . ?
C33 C34 C35 C36 0.0 . . . . ?
C34 C35 C36 C37 0.0 . . . . ?
C35 C36 C37 C32 0.0 . . . . ?
C37 C32 C33 C34 0.0 . . . . ?
C37A C32A C13A C34A 0.0 . . . . ?
C32A C25 C16 C17 -161.9(2) . . . . ?
C32A C25 C16 C15 19.7(3) . . . . ?
C32A C37A C36A C35A 0.0 . . . . ?
C32A C13A C34A C35A 0.0 . . . . ?
C13A C34A C35A C36A 0.0 . . . . ?
C34A C35A C36A C37A 0.0 . . . . ?
C36A C37A C32A C25 -173.8(3) . . . . ?
C36A C37A C32A C13A 0.0 . . . . ?
C16 C25 C32 C33 -97.0(6) . . . . ?
C16 C25 C32 C37 72.9(6) . . . . ?
C16 C25 C32A C37A 78.0(3) . . . . ?
C16 C25 C32A C13A -95.8(3) . . . . ?
C16 C17 C18 C13 -0.4(2) . . . . ?
C16 C17 C18 C22 177.17(15) . . . . ?
C17 C16 C15 C14 -0.2(2) . . . . ?
C17 C18 C13 N1 -175.67(13) . . . . ?
C17 C18 C13 C14 -0.2(2) . . . . ?
C17 C18 C22 C24 54.7(2) . . . . ?
C17 C18 C22 C23 -69.4(2) . . . . ?
C18 C13 C14 C15 0.5(2) . . . . ?
C18 C13 C14 C19 -179.06(16) . . . . ?
C13 N1 C2 C1 8.8(3) . . . . ?
C13 N1 C2 C3 -171.15(14) . . . . ?
C13 C18 C22 C24 -127.84(17) . . . . ?
C13 C18 C22 C23 108.01(19) . . . . ?
C13 C14 C15 C16 -0.3(2) . . . . ?
C13 C14 C19 C20 -115.73(18) . . . . ?
C13 C14 C19 C21 121.34(18) . . . . ?
C15 C16 C17 C18 0.5(2) . . . . ?
C15 C14 C19 C20 64.7(2) . . . . ?
C15 C14 C19 C21 -58.2(2) . . . . ?
C22 C18 C13 N1 6.9(2) . . . . ?
C22 C18 C13 C14 -177.62(15) . . . . ?
C19 C14 C15 C16 179.26(16) . . . . ?
C2 N1 C13 C18 -109.00(17) . . . . ?
C2 N1 C13 C14 75.4(2) . . . . ?
C2 C3 C4 C5 -177.61(16) . . . . ?
C1 C2 C3 N2 177.75(15) . . . . ?
C1 C2 C3 C4 -5.0(3) . . . . ?
C3 N2 C12 C6 -1.0(2) . . . . ?
C3 N2 C12 C11 179.81(14) . . . . ?
C3 C4 C5 C6 -0.9(2) . . . . ?
C4 C5 C6 C12 1.4(2) . . . . ?
C4 C5 C6 C7 -179.29(16) . . . . ?
C5 C6 C12 N2 -0.5(2) . . . . ?
C5 C6 C12 C11 178.67(14) . . . . ?
C5 C6 C7 C8 -179.29(16) . . . . ?
C6 C12 C11 N3 -179.39(15) . . . . ?
C6 C12 C11 N4 0.4(2) . . . . ?
C6 C7 C8 N4 1.0(2) . . . . ?
C12 N2 C3 C2 178.88(13) . . . . ?
C12 N2 C3 C4 1.5(2) . . . . ?
C12 C6 C7 C8 0.0(2) . . . . ?
C7 C6 C12 N2 -179.89(14) . . . . ?
C7 C6 C12 C11 -0.7(2) . . . . ?
C8 N4 C11 N3 -179.54(13) . . . . ?
C8 N4 C11 C12 0.7(2) . . . . ?
C8 N4 C9 C10 179.61(16) . . . . ?
C11 N3 C10 C9 0.19(19) . . . . ?
C11 N4 C8 C7 -1.4(2) . . . . ?
C11 N4 C9 C10 0.00(18) . . . . ?
C9 N4 C8 C7 179.07(17) . . . . ?
C9 N4 C11 N3 0.13(18) . . . . ?
C9 N4 C11 C12 -179.67(14) . . . . ?
C10 N3 C11 N4 -0.20(17) . . . . ?
C10 N3 C11 C12 179.59(15) . . . . ?
C39 N5 C38 O1 -1.3(3) . . . . ?
C40 N5 C38 O1 173.85(18) . . . . ?

loop_
_smtbx_masks_void_nr
_smtbx_masks_void_average_x
_smtbx_masks_void_average_y
_smtbx_masks_void_average_z
_smtbx_masks_void_volume
_smtbx_masks_void_count_electrons
_smtbx_masks_void_content
1 0.000 0.000 0.000 424.4 84.2 '2 THF'
